data_4072175
loop_
_publ_author_name
'Mukhin, Sergey N.'
'Kabytaev, Kuanysh Z.'
'Zhigareva, Galina G.'
'Glukhov, Ivan V.'
'Starikova, Zoya A.'
'Bregadze, Vladimir I.'
'Beletskaya, Irina P.'

_publ_section_title
;
 Catalytic Amidation of 9-Iodo-m-carborane and 2-Iodo-p-carborane at a
 Boron Atom
;
_journal_issue 22
_journal_name_full Organometallics
_journal_page_first 5937
_journal_paper_doi 10.1021/om800635d
_journal_volume 27
_journal_year 2008
_chemical_formula_moiety 'C10 H19 B10 N O, 0.5(C H2 Cl2)'
_chemical_formula_sum 'C10.5 H20 B10 Cl N O'
_chemical_formula_weight 319.83
_chemical_name_systematic
; 
 ? 
;
_space_group_IT_number 19
_space_group_name_Hall 'P 2ac 2ab'
_symmetry_cell_setting orthorhombic
_symmetry_space_group_name_Hall 'P 2ac 2ab'
_symmetry_space_group_name_H-M 'P 21 21 21'
_atom_sites_solution_hydrogens mixed
_atom_sites_solution_primary direct
_atom_sites_solution_secondary difmap
_audit_creation_method SHELXL-97
_cell_angle_alpha 90.00
_cell_angle_beta 90.00
_cell_angle_gamma 90.00
_cell_formula_units_Z 8
_cell_length_a 11.0222(16)
_cell_length_b 15.039(2)
_cell_length_c 20.857(3)
_cell_measurement_reflns_used 958
_cell_measurement_temperature 120(2)
_cell_measurement_theta_max 23
_cell_measurement_theta_min 3
_cell_volume 3457.3(8)
_computing_cell_refinement 'SAINTPlus (Bruker, 1998a)'
_computing_data_collection 'SMART (Bruker, 1998b)'
_computing_data_reduction 'SAINTPlus (Bruker, 1998a)'
_computing_molecular_graphics 'SHELXTL ver. 5.1 (Sheldrick, 1998b)'
_computing_publication_material 'SHELXTL ver. 5.1 (Sheldrick, 1998b)'
_computing_structure_refinement 'SHELXTL ver. 5.1 (Sheldrick, 1998b)'
_computing_structure_solution 'SHELXTL ver. 5.1 (Sheldrick, 1998b)'
_diffrn_ambient_temperature 120(2)
_diffrn_measured_fraction_theta_full 0.990
_diffrn_measured_fraction_theta_max 0.990
_diffrn_measurement_device_type 'Bruker SMART 1000 CCD area detector'
_diffrn_measurement_method 'phi and omega scans'
_diffrn_radiation_monochromator graphite
_diffrn_radiation_source 'fine-focus sealed tube'
_diffrn_radiation_type MoK\a
_diffrn_radiation_wavelength 0.71073
_diffrn_reflns_av_R_equivalents 0.0503
_diffrn_reflns_av_sigmaI/netI 0.0524
_diffrn_reflns_limit_h_max 13
_diffrn_reflns_limit_h_min -13
_diffrn_reflns_limit_k_max 18
_diffrn_reflns_limit_k_min -18
_diffrn_reflns_limit_l_max 25
_diffrn_reflns_limit_l_min -25
_diffrn_reflns_number 30307
_diffrn_reflns_theta_full 26.00
_diffrn_reflns_theta_max 26.00
_diffrn_reflns_theta_min 1.95
_exptl_absorpt_coefficient_mu 0.215
_exptl_absorpt_correction_T_max 0.989
_exptl_absorpt_correction_T_min 0.980
_exptl_absorpt_correction_type multi-scan
_exptl_absorpt_process_details 'SADABS (Sheldrick, 1998a)'
_exptl_crystal_colour colorless
_exptl_crystal_density_diffrn 1.229
_exptl_crystal_density_method 'not measured'
_exptl_crystal_description prism
_exptl_crystal_F_000 1320
_exptl_crystal_size_max 0.23
_exptl_crystal_size_mid 0.17
_exptl_crystal_size_min 0.14
_refine_diff_density_max 0.275
_refine_diff_density_min -0.456
_refine_diff_density_rms 0.068
_refine_ls_abs_structure_details 'Flack H D (1983), Acta Cryst. A39, 876-881'
_refine_ls_abs_structure_Flack -0.01(11)
_refine_ls_extinction_method none
_refine_ls_goodness_of_fit_ref 0.975
_refine_ls_hydrogen_treatment constr
_refine_ls_matrix_type full
_refine_ls_number_parameters 424
_refine_ls_number_reflns 6746
_refine_ls_number_restraints 0
_refine_ls_restrained_S_all 0.975
_refine_ls_R_factor_all 0.0881
_refine_ls_R_factor_gt 0.0649
_refine_ls_shift/su_max 0.000
_refine_ls_shift/su_mean 0.000
_refine_ls_structure_factor_coef Fsqd
_refine_ls_weighting_details 'calc w=1/[\s^2^(Fo^2^)+(0.0150P)^2^+8.0000P] where P=(Fo^2^+2Fc^2^)/3'
_refine_ls_weighting_scheme calc
_refine_ls_wR_factor_gt 0.1391
_refine_ls_wR_factor_ref 0.1473
_reflns_number_gt 4830
_reflns_number_total 6746
_reflns_threshold_expression I>2\s(I)
_cod_data_source_file om800635d_si_002.cif
_cod_data_source_block 2
_cod_depositor_comments
;
The following automatic conversions were performed:

'_symmetry_cell_setting' value 'Orthorhombic' changed to
'orthorhombic' according to
/home/saulius/struct/CIF-dictionaries/cif_core.dic dictionary named
'cif_core.dic' version 2.4.1 from 2010-06-29.

Automatic conversion script
Id: cif_fix_values 1715 2011-07-08 13:25:40Z adriana 
;
_cod_original_cell_volume 3457.4(9)
_cod_original_sg_symbol_H-M 'P 2(1) 2(1) 2(1)'
_cod_original_formula_sum 'C10.50 H20 B10 Cl N O'
_cod_database_code 4072175

loop_
_symmetry_equiv_pos_as_xyz
'x, y, z'
'-x+1/2, -y, z+1/2'
'-x, y+1/2, -z+1/2'
'x+1/2, -y+1/2, -z'

loop_
_atom_site_label
_atom_site_type_symbol
_atom_site_fract_x
_atom_site_fract_y
_atom_site_fract_z
_atom_site_U_iso_or_equiv
_atom_site_adp_type
_atom_site_occupancy
_atom_site_symmetry_multiplicity
_atom_site_calc_flag
_atom_site_refinement_flags
C1 C 0.6115(4) 0.8127(3) 0.05278(19) 0.0362(10) Uani 1 1 d .
H1 H 0.5745 0.8277 0.0098 0.043 Uiso 1 1 d R
B2 B 0.5049(5) 0.7673(3) 0.1001(2) 0.0371(11) Uani 1 1 d .
H2 H 0.4049 0.7425 0.0885 0.044 Uiso 1 1 d R
B3 B 0.6170(5) 0.7011(4) 0.0625(3) 0.0425(13) Uani 1 1 d .
H3 H 0.5959 0.6672 0.0298 0.051 Uiso 1 1 d R
B4 B 0.7512(4) 0.7612(3) 0.0573(2) 0.0342(11) Uani 1 1 d .
H4 H 0.8042 0.7577 0.0145 0.041 Uiso 1 1 d R
B5 B 0.7230(4) 0.8662(3) 0.0921(2) 0.0313(10) Uani 1 1 d .
H5 H 0.7796 0.9312 0.0596 0.038 Uiso 1 1 d R
B6 B 0.5718(5) 0.8703(4) 0.1187(2) 0.0384(12) Uani 1 1 d .
H6 H 0.5036 0.9261 0.1125 0.046 Uiso 1 1 d R
C7 C 0.5867(4) 0.6912(3) 0.1405(2) 0.0415(11) Uani 1 1 d .
H7 H 0.5500 0.6460 0.1585 0.050 Uiso 1 1 d R
B8 B 0.7348(5) 0.6800(3) 0.1178(3) 0.0378(12) Uani 1 1 d .
H8 H 0.7856 0.6109 0.1132 0.045 Uiso 1 1 d R
B9 B 0.8030(4) 0.7832(3) 0.1367(2) 0.0262(10) Uani 1 1 d .
B10 B 0.6895(5) 0.8505(3) 0.1739(2) 0.0353(12) Uani 1 1 d .
H10 H 0.7370 0.9047 0.2077 0.042 Uiso 1 1 d R
B11 B 0.5541(5) 0.7884(4) 0.1788(2) 0.0433(13) Uani 1 1 d .
H11 H 0.4895 0.8034 0.2163 0.052 Uiso 1 1 d R
B12 B 0.6959(4) 0.7348(3) 0.1891(2) 0.0356(11) Uani 1 1 d .
H12 H 0.7116 0.7122 0.2338 0.043 Uiso 1 1 d R
N13 N 0.9317(3) 0.7975(2) 0.15325(15) 0.0280(7) Uani 1 1 d .
H13 H 0.9580 0.8414 0.1765 0.034 Uiso 1 1 d R
C14 C 1.0274(4) 0.7533(2) 0.13017(17) 0.0261(8) Uani 1 1 d .
O15 O 1.0179(3) 0.68618(16) 0.09607(12) 0.0293(6) Uani 1 1 d .
C16 C 1.1527(4) 0.7882(3) 0.1487(2) 0.0318(9) Uani 1 1 d .
H16A H 1.2038 0.7932 0.1098 0.038 Uiso 1 1 calc R
H16B H 1.1446 0.8482 0.1677 0.038 Uiso 1 1 calc R
C17 C 1.2136(4) 0.7267(3) 0.19650(19) 0.0295(9) Uani 1 1 d .
C18 C 1.2180(4) 0.7488(3) 0.26139(19) 0.0358(10) Uani 1 1 d .
H18A H 1.1846 0.8037 0.2754 0.043 Uiso 1 1 calc R
C19 C 1.2697(5) 0.6926(3) 0.3054(2) 0.0439(12) Uani 1 1 d .
H19A H 1.2714 0.7090 0.3494 0.053 Uiso 1 1 calc R
C20 C 1.3190(4) 0.6131(3) 0.2867(2) 0.0428(11) Uani 1 1 d .
H20A H 1.3553 0.5746 0.3173 0.051 Uiso 1 1 calc R
C21 C 1.3148(4) 0.5893(3) 0.2218(2) 0.0370(10) Uani 1 1 d .
H21A H 1.3486 0.5345 0.2079 0.044 Uiso 1 1 calc R
C22 C 1.2618(4) 0.6457(3) 0.1783(2) 0.0315(9) Uani 1 1 d .
H22A H 1.2581 0.6286 0.1345 0.038 Uiso 1 1 calc R
C1A C -0.0187(8) 0.3395(4) -0.0010(3) 0.086(2) Uani 1 1 d .
H1A H -0.0729 0.3263 -0.0407 0.103 Uiso 1 1 d R
B2A B 0.1223(10) 0.2831(4) -0.0012(3) 0.093(3) Uani 1 1 d .
H2A H 0.1173 0.2253 -0.0317 0.111 Uiso 1 1 d R
B3A B 0.1156(7) 0.3970(4) -0.0186(3) 0.061(2) Uani 1 1 d .
H3A H 0.1250 0.4214 -0.0636 0.073 Uiso 1 1 d R
B4A B 0.0008(6) 0.4455(3) 0.0296(2) 0.0444(14) Uani 1 1 d .
H4A H -0.0482 0.4945 0.0137 0.053 Uiso 1 1 d R
B5A B -0.0668(6) 0.3599(4) 0.0763(3) 0.0536(16) Uani 1 1 d .
H5A H -0.1820 0.3552 0.0994 0.064 Uiso 1 1 d R
B6A B 0.0149(9) 0.2655(3) 0.0564(3) 0.068(2) Uani 1 1 d .
H6A H -0.0129 0.2243 0.0599 0.081 Uiso 1 1 d R
C7A C 0.2232(6) 0.3559(4) 0.0336(3) 0.0734(19) Uani 1 1 d .
H7A H 0.3222 0.3694 0.0243 0.088 Uiso 1 1 d R
B8A B 0.1549(5) 0.4543(4) 0.0498(2) 0.0409(13) Uani 1 1 d .
H8A H 0.1754 0.5053 0.0607 0.049 Uiso 1 1 d R
B9A B 0.0443(5) 0.4335(3) 0.1109(2) 0.0306(10) Uani 1 1 d .
B10A B 0.0477(6) 0.3171(3) 0.1272(2) 0.0413(13) Uani 1 1 d .
H10A H 0.0376 0.2741 0.1673 0.050 Uiso 1 1 d R
B11A B 0.1499(8) 0.2728(4) 0.0763(3) 0.067(2) Uani 1 1 d .
H11A H 0.2258 0.2289 0.0918 0.080 Uiso 1 1 d R
B12A B 0.1848(6) 0.3758(4) 0.1108(3) 0.0487(14) Uani 1 1 d .
H12A H 0.2455 0.3759 0.1408 0.058 Uiso 1 1 d R
N13A N 0.0116(3) 0.5044(2) 0.15697(14) 0.0330(8) Uani 1 1 d .
H13A H 0.0254 0.5465 0.1293 0.040 Uiso 1 1 d R
C14A C -0.0035(4) 0.4939(2) 0.22051(18) 0.0279(8) Uani 1 1 d .
O15A O 0.0036(3) 0.42165(17) 0.24567(12) 0.0411(8) Uani 1 1 d .
C16A C -0.0296(4) 0.5779(2) 0.25898(18) 0.0335(10) Uani 1 1 d .
H16C H 0.0457 0.6135 0.2627 0.040 Uiso 1 1 calc R
H16D H -0.0906 0.6143 0.2360 0.040 Uiso 1 1 calc R
C17A C -0.0757(4) 0.5562(3) 0.32451(19) 0.0319(9) Uani 1 1 d .
C18A C -0.2000(4) 0.5564(3) 0.3377(2) 0.0384(10) Uani 1 1 d .
H18B H -0.2556 0.5735 0.3051 0.046 Uiso 1 1 calc R
C19A C -0.2435(5) 0.5320(3) 0.3978(2) 0.0454(12) Uani 1 1 d .
H19B H -0.3284 0.5314 0.4057 0.054 Uiso 1 1 calc R
C20A C -0.1655(5) 0.5091(3) 0.4453(2) 0.0449(12) Uani 1 1 d .
H20B H -0.1957 0.4934 0.4864 0.054 Uiso 1 1 calc R
C21A C -0.0408(5) 0.5084(3) 0.4338(2) 0.0447(12) Uani 1 1 d .
H21B H 0.0146 0.4919 0.4665 0.054 Uiso 1 1 calc R
C22A C 0.0002(4) 0.5323(3) 0.37346(19) 0.0364(10) Uani 1 1 d .
H22B H 0.0852 0.5322 0.3657 0.044 Uiso 1 1 calc R
C1S C 0.4558(7) 0.8955(4) 0.3291(3) 0.083(2) Uani 1 1 d .
H1SA H 0.4106 0.8394 0.3357 0.099 Uiso 1 1 calc R
H1SB H 0.5353 0.8803 0.3099 0.099 Uiso 1 1 calc R
Cl1 Cl 0.47965(17) 0.94623(13) 0.40311(7) 0.0854(5) Uani 1 1 d .
Cl2 Cl 0.37596(16) 0.96193(11) 0.27615(8) 0.0787(5) Uani 1 1 d .

loop_
_atom_site_aniso_label
_atom_site_aniso_U_11
_atom_site_aniso_U_22
_atom_site_aniso_U_33
_atom_site_aniso_U_23
_atom_site_aniso_U_13
_atom_site_aniso_U_12
C1 0.034(2) 0.052(3) 0.023(2) 0.0031(19) -0.0041(18) -0.007(2)
B2 0.037(3) 0.046(3) 0.028(2) 0.005(2) -0.001(2) -0.001(2)
B3 0.040(3) 0.044(3) 0.044(3) -0.011(2) -0.002(2) -0.009(2)
B4 0.031(3) 0.049(3) 0.023(2) -0.004(2) -0.0003(19) -0.003(2)
B5 0.032(3) 0.034(3) 0.028(2) 0.003(2) -0.006(2) -0.001(2)
B6 0.036(3) 0.039(3) 0.040(3) -0.004(2) -0.007(2) 0.009(2)
C7 0.036(3) 0.037(3) 0.051(3) 0.014(2) 0.000(2) -0.007(2)
B8 0.029(3) 0.030(3) 0.054(3) -0.003(2) -0.003(2) 0.002(2)
B9 0.033(2) 0.025(2) 0.021(2) -0.0042(18) 0.0029(19) 0.0007(19)
B10 0.034(3) 0.043(3) 0.028(3) -0.006(2) -0.003(2) 0.012(2)
B11 0.035(3) 0.064(4) 0.031(3) 0.000(3) -0.001(2) 0.008(3)
B12 0.033(3) 0.045(3) 0.028(2) 0.011(2) -0.002(2) 0.003(2)
N13 0.036(2) 0.0229(16) 0.0252(16) -0.0034(14) -0.0001(15) 0.0002(14)
C14 0.032(2) 0.0243(19) 0.0219(18) 0.0054(16) 0.0021(16) 0.0019(17)
O15 0.0391(17) 0.0243(14) 0.0245(13) -0.0004(11) 0.0024(13) 0.0012(12)
C16 0.035(2) 0.029(2) 0.031(2) 0.0048(18) 0.0029(18) -0.0022(18)
C17 0.030(2) 0.030(2) 0.028(2) 0.0024(17) 0.0008(17) -0.0040(18)
C18 0.040(2) 0.034(2) 0.034(2) -0.0017(19) 0.0036(19) -0.005(2)
C19 0.058(3) 0.046(3) 0.028(2) 0.003(2) -0.005(2) -0.002(2)
C20 0.045(3) 0.042(3) 0.041(3) 0.013(2) -0.005(2) 0.002(2)
C21 0.041(3) 0.028(2) 0.042(2) 0.0006(19) -0.001(2) 0.0011(18)
C22 0.035(2) 0.033(2) 0.026(2) -0.0017(17) -0.0008(18) -0.0006(18)
C1A 0.145(7) 0.063(4) 0.050(3) 0.010(3) -0.030(4) -0.042(4)
B2A 0.216(11) 0.024(3) 0.038(3) -0.001(3) 0.036(5) 0.000(5)
B3A 0.126(6) 0.027(3) 0.030(3) 0.002(2) 0.016(3) -0.008(3)
B4A 0.071(4) 0.033(3) 0.029(2) 0.003(2) -0.013(3) -0.006(3)
B5A 0.070(4) 0.047(3) 0.043(3) 0.002(3) -0.012(3) -0.020(3)
B6A 0.146(8) 0.022(3) 0.035(3) -0.001(2) 0.010(4) 0.003(4)
C7A 0.073(4) 0.067(4) 0.080(4) 0.014(3) 0.045(4) 0.019(3)
B8A 0.061(4) 0.030(3) 0.032(3) -0.001(2) 0.013(2) -0.001(3)
B9A 0.038(3) 0.026(2) 0.028(2) 0.0014(19) 0.002(2) 0.000(2)
B10A 0.070(4) 0.024(2) 0.030(2) 0.001(2) 0.011(3) 0.006(2)
B11A 0.128(7) 0.026(3) 0.046(3) 0.005(3) 0.044(4) 0.022(4)
B12A 0.047(3) 0.055(4) 0.044(3) 0.010(3) 0.005(3) 0.014(3)
N13A 0.053(2) 0.0211(15) 0.0249(17) 0.0041(13) 0.0134(16) 0.0024(16)
C14A 0.031(2) 0.0258(19) 0.0267(19) -0.0014(16) 0.0000(18) 0.0050(17)
O15A 0.069(2) 0.0293(15) 0.0250(14) 0.0020(12) -0.0009(15) 0.0053(15)
C16A 0.048(3) 0.0222(19) 0.031(2) -0.0015(16) 0.0057(19) 0.0015(18)
C17A 0.048(3) 0.020(2) 0.028(2) -0.0062(16) 0.0065(19) 0.0005(18)
C18A 0.040(3) 0.037(2) 0.038(2) -0.001(2) 0.004(2) 0.000(2)
C19A 0.045(3) 0.046(3) 0.046(3) 0.002(2) 0.010(2) 0.000(2)
C20A 0.069(3) 0.031(2) 0.035(2) 0.002(2) 0.019(2) 0.000(2)
C21A 0.053(3) 0.045(3) 0.035(2) 0.004(2) 0.000(2) 0.004(2)
C22A 0.041(3) 0.036(2) 0.032(2) 0.0017(18) 0.004(2) 0.001(2)
C1S 0.120(6) 0.058(4) 0.070(4) 0.005(3) -0.027(4) -0.016(4)
Cl1 0.1014(13) 0.0993(13) 0.0553(9) -0.0168(8) -0.0060(9) 0.0151(11)
Cl2 0.0955(12) 0.0666(9) 0.0740(10) 0.0023(8) -0.0219(9) -0.0045(9)

loop_
_atom_type_symbol
_atom_type_description
_atom_type_scat_dispersion_real
_atom_type_scat_dispersion_imag
_atom_type_scat_source
C C 0.0033 0.0016 'International Tables Vol C Tables 4.2.6.8 and 6.1.1.4'
H H 0.0000 0.0000 'International Tables Vol C Tables 4.2.6.8 and 6.1.1.4'
B B 0.0013 0.0007 'International Tables Vol C Tables 4.2.6.8 and 6.1.1.4'
N N 0.0061 0.0033 'International Tables Vol C Tables 4.2.6.8 and 6.1.1.4'
O O 0.0106 0.0060 'International Tables Vol C Tables 4.2.6.8 and 6.1.1.4'
Cl Cl 0.1484 0.1585 'International Tables Vol C Tables 4.2.6.8 and 6.1.1.4'

loop_
_geom_angle_atom_site_label_1
_geom_angle_atom_site_label_2
_geom_angle_atom_site_label_3
_geom_angle
B2 C1 B5 114.8(3)
B2 C1 B3 63.3(3)
B5 C1 B3 112.9(4)
B2 C1 B6 63.1(3)
B5 C1 B6 63.0(3)
B3 C1 B6 114.9(4)
B2 C1 B4 114.2(3)
B5 C1 B4 62.4(3)
B3 C1 B4 61.0(3)
B6 C1 B4 114.8(3)
B2 C1 H1 109.2
B5 C1 H1 128.4
B3 C1 H1 110.0
B6 C1 H1 120.3
B4 C1 H1 120.6
C1 B2 C7 101.3(4)
C1 B2 B11 105.0(4)
C7 B2 B11 59.3(3)
C1 B2 B6 58.5(3)
C7 B2 B6 105.3(3)
B11 B2 B6 60.4(3)
C1 B2 B3 58.7(3)
C7 B2 B3 57.6(3)
B11 B2 B3 107.4(4)
B6 B2 B3 107.5(4)
C1 B2 H2 131.1
C7 B2 H2 112.7
B11 B2 H2 122.2
B6 B2 H2 135.2
B3 B2 H2 112.4
C1 B3 C7 101.4(4)
C1 B3 B4 60.4(3)
C7 B3 B4 106.2(4)
C1 B3 B8 106.4(4)
C7 B3 B8 59.6(3)
B4 B3 B8 60.6(3)
C1 B3 B2 58.0(3)
C7 B3 B2 58.6(3)
B4 B3 B2 109.3(4)
B8 B3 B2 109.0(4)
C1 B3 H3 118.0
C7 B3 H3 130.5
B4 B3 H3 118.4
B8 B3 H3 126.5
B2 B3 H3 118.9
C1 B4 B3 58.5(3)
C1 B4 B5 57.6(3)
B3 B4 B5 106.8(4)
C1 B4 B8 105.0(3)
B3 B4 B8 60.5(3)
B5 B4 B8 107.8(3)
C1 B4 B9 104.6(3)
B3 B4 B9 108.1(3)
B5 B4 B9 60.5(3)
B8 B4 B9 59.8(3)
C1 B4 H4 117.7
B3 B4 H4 119.6
B5 B4 H4 118.9
B8 B4 H4 128.4
B9 B4 H4 127.6
C1 B5 B6 58.6(3)
C1 B5 B4 60.0(3)
B6 B5 B4 109.2(3)
C1 B5 B10 104.8(3)
B6 B5 B10 60.0(3)
B4 B5 B10 108.4(3)
C1 B5 B9 106.3(3)
B6 B5 B9 109.2(3)
B4 B5 B9 60.2(3)
B10 B5 B9 60.4(3)
C1 B5 H5 116.2
B6 B5 H5 125.0
B4 B5 H5 111.2
B10 B5 H5 133.1
B9 B5 H5 122.8
C1 B6 B11 104.4(4)
C1 B6 B5 58.4(3)
B11 B6 B5 107.7(4)
C1 B6 B10 104.8(3)
B11 B6 B10 60.0(3)
B5 B6 B10 60.1(3)
C1 B6 B2 58.4(3)
B11 B6 B2 59.8(3)
B5 B6 B2 107.2(4)
B10 B6 B2 107.7(4)
C1 B6 H6 117.3
B11 B6 H6 121.6
B5 B6 H6 128.2
B10 B6 H6 133.5
B2 B6 H6 110.4
B11 C7 B2 62.5(3)
B11 C7 B12 62.6(3)
B2 C7 B12 114.5(4)
B11 C7 B3 115.1(4)
B2 C7 B3 63.8(3)
B12 C7 B3 113.9(4)
B11 C7 B8 114.6(4)
B2 C7 B8 116.2(4)
B12 C7 B8 61.8(3)
B3 C7 B8 63.1(3)
B11 C7 H7 111.5
B2 C7 H7 119.6
B12 C7 H7 111.7
B3 C7 H7 125.4
B8 C7 H7 118.9
C7 B8 B3 57.3(3)
C7 B8 B12 59.0(3)
B3 B8 B12 106.9(4)
C7 B8 B4 103.2(3)
B3 B8 B4 58.9(3)
B12 B8 B4 107.9(3)
C7 B8 B9 105.0(3)
B3 B8 B9 107.5(4)
B12 B8 B9 60.2(3)
B4 B8 B9 60.6(3)
C7 B8 H8 124.1
B3 B8 H8 116.9
B12 B8 H8 126.6
B4 B8 H8 120.0
B9 B8 H8 125.9
N13 B9 B12 123.9(3)
N13 B9 B10 119.3(3)
B12 B9 B10 59.8(3)
N13 B9 B8 126.0(4)
B12 B9 B8 59.4(3)
B10 B9 B8 107.2(3)
N13 B9 B5 119.6(3)
B12 B9 B5 106.2(3)
B10 B9 B5 59.0(3)
B8 B9 B5 106.6(3)
N13 B9 B4 123.6(3)
B12 B9 B4 106.5(3)
B10 B9 B4 106.5(3)
B8 B9 B4 59.6(3)
B5 B9 B4 59.2(3)
B6 B10 B5 59.9(3)
B6 B10 B12 108.2(4)
B5 B10 B12 107.2(3)
B6 B10 B11 60.2(3)
B5 B10 B11 107.7(4)
B12 B10 B11 60.2(3)
B6 B10 B9 109.1(3)
B5 B10 B9 60.5(3)
B12 B10 B9 59.5(3)
B11 B10 B9 108.5(4)
B6 B10 H10 126.3
B5 B10 H10 112.8
B12 B10 H10 123.1
B11 B10 H10 134.2
B9 B10 H10 109.5
C7 B11 B2 58.2(3)
C7 B11 B6 104.0(4)
B2 B11 B6 59.9(3)
C7 B11 B12 58.7(3)
B2 B11 B12 107.7(4)
B6 B11 B12 107.8(4)
C7 B11 B10 104.4(4)
B2 B11 B10 107.7(4)
B6 B11 B10 59.8(3)
B12 B11 B10 60.1(3)
C7 B11 H11 131.1
B2 B11 H11 120.7
B6 B11 H11 116.1
B12 B11 H11 125.9
B10 B11 H11 119.2
C7 B12 B10 104.1(3)
C7 B12 B8 59.1(3)
B10 B12 B8 108.6(3)
C7 B12 B11 58.6(3)
B10 B12 B11 59.7(3)
B8 B12 B11 109.0(4)
C7 B12 B9 105.2(3)
B10 B12 B9 60.7(3)
B8 B12 B9 60.3(3)
B11 B12 B9 109.1(3)
C7 B12 H12 122.9
B10 B12 H12 120.2
B8 B12 H12 125.8
B11 B12 H12 114.7
B9 B12 H12 126.6
C14 N13 B9 127.0(3)
C14 N13 H13 108.4
B9 N13 H13 124.2
O15 C14 N13 123.0(4)
O15 C14 C16 120.1(4)
N13 C14 C16 116.9(3)
C17 C16 C14 111.0(3)
C17 C16 H16A 109.4
C14 C16 H16A 109.4
C17 C16 H16B 109.4
C14 C16 H16B 109.4
H16A C16 H16B 108.0
C22 C17 C18 117.6(4)
C22 C17 C16 121.8(4)
C18 C17 C16 120.5(4)
C19 C18 C17 121.1(4)
C19 C18 H18A 119.4
C17 C18 H18A 119.4
C20 C19 C18 120.8(4)
C20 C19 H19A 119.6
C18 C19 H19A 119.6
C19 C20 C21 119.0(4)
C19 C20 H20A 120.5
C21 C20 H20A 120.5
C22 C21 C20 119.7(4)
C22 C21 H21A 120.2
C20 C21 H21A 120.2
C21 C22 C17 121.8(4)
C21 C22 H22A 119.1
C17 C22 H22A 119.1
B6A C1A B5A 61.2(4)
B6A C1A B3A 106.9(6)
B5A C1A B3A 111.6(4)
B6A C1A B4A 108.7(4)
B5A C1A B4A 61.9(3)
B3A C1A B4A 61.2(3)
B6A C1A B2A 59.2(4)
B5A C1A B2A 110.9(5)
B3A C1A B2A 59.7(4)
B4A C1A B2A 109.5(5)
B6A C1A H1A 124.7
B5A C1A H1A 127.0
B3A C1A H1A 114.3
B4A C1A H1A 122.8
B2A C1A H1A 114.2
B11A B2A B6A 54.9(4)
B11A B2A C7A 61.9(4)
B6A B2A C7A 104.5(4)
B11A B2A B3A 107.6(5)
B6A B2A B3A 105.6(5)
C7A B2A B3A 59.5(4)
B11A B2A C1A 101.8(5)
B6A B2A C1A 57.6(4)
C7A B2A C1A 105.2(4)
B3A B2A C1A 59.6(4)
B11A B2A H2A 120.8
B6A B2A H2A 104.8
C7A B2A H2A 142.6
B3A B2A H2A 131.4
C1A B2A H2A 110.0
C1A B3A C7A 105.8(4)
C1A B3A B2A 60.7(5)
C7A B3A B2A 59.3(4)
C1A B3A B8A 106.6(4)
C7A B3A B8A 58.9(4)
B2A B3A B8A 107.8(4)
C1A B3A B4A 58.8(4)
C7A B3A B4A 106.2(4)
B2A B3A B4A 108.3(5)
B8A B3A B4A 60.2(3)
C1A B3A H3A 117.4
C7A B3A H3A 130.1
B2A B3A H3A 122.9
B8A B3A H3A 124.0
B4A B3A H3A 116.7
C1A B4A B8A 106.2(5)
C1A B4A B9A 107.0(4)
B8A B4A B9A 61.0(3)
C1A B4A B5A 58.8(3)
B8A B4A B5A 109.2(4)
B9A B4A B5A 61.0(3)
C1A B4A B3A 60.0(4)
B8A B4A B3A 58.5(3)
B9A B4A B3A 107.9(4)
B5A B4A B3A 108.1(4)
C1A B4A H4A 120.2
B8A B4A H4A 124.2
B9A B4A H4A 123.7
B5A B4A H4A 120.2
B3A B4A H4A 121.0
C1A B5A B6A 58.1(4)
C1A B5A B4A 59.2(3)
B6A B5A B4A 104.2(5)
C1A B5A B10A 106.1(5)
B6A B5A B10A 58.3(3)
B4A B5A B10A 107.0(4)
C1A B5A B9A 106.0(5)
B6A B5A B9A 104.3(5)
B4A B5A B9A 59.3(3)
B10A B5A B9A 59.9(3)
C1A B5A H5A 127.5
B6A B5A H5A 121.9
B4A B5A H5A 128.5
B10A B5A H5A 115.7
B9A B5A H5A 121.6
B11A B6A C1A 110.9(6)
B11A B6A B10A 62.1(4)
C1A B6A B10A 111.2(4)
B11A B6A B2A 60.7(5)
C1A B6A B2A 63.2(4)
B10A B6A B2A 113.0(6)
B11A B6A B5A 112.2(5)
C1A B6A B5A 60.7(4)
B10A B6A B5A 62.0(3)
B2A B6A B5A 113.7(4)
B11A B6A H6A 117.3
C1A B6A H6A 124.8
B10A B6A H6A 114.0
B2A B6A H6A 121.3
B5A B6A H6A 118.4
B8A C7A B12A 62.9(3)
B8A C7A B2A 110.7(5)
B12A C7A B2A 110.6(5)
B8A C7A B11A 108.6(4)
B12A C7A B11A 61.5(4)
B2A C7A B11A 57.1(4)
B8A C7A B3A 60.5(3)
B12A C7A B3A 111.5(4)
B2A C7A B3A 61.1(4)
B11A C7A B3A 105.2(5)
B8A C7A H7A 107.8
B12A C7A H7A 111.9
B2A C7A H7A 132.0
B11A C7A H7A 132.1
B3A C7A H7A 119.5
C7A B8A B3A 60.6(4)
C7A B8A B12A 58.5(3)
B3A B8A B12A 108.0(4)
C7A B8A B4A 108.4(4)
B3A B8A B4A 61.3(4)
B12A B8A B4A 107.7(4)
C7A B8A B9A 107.0(4)
B3A B8A B9A 109.3(4)
B12A B8A B9A 59.9(3)
B4A B8A B9A 59.9(3)
C7A B8A H8A 137.7
B3A B8A H8A 139.2
B12A B8A H8A 111.6
B4A B8A H8A 113.5
B9A B8A H8A 98.7
N13A B9A B12A 124.4(4)
N13A B9A B4A 118.8(4)
B12A B9A B4A 106.6(4)
N13A B9A B8A 120.1(4)
B12A B9A B8A 59.4(3)
B4A B9A B8A 59.0(3)
N13A B9A B10A 126.1(3)
B12A B9A B10A 60.2(3)
B4A B9A B10A 106.7(3)
B8A B9A B10A 107.0(3)
N13A B9A B5A 122.5(4)
B12A B9A B5A 107.0(4)
B4A B9A B5A 59.7(3)
B8A B9A B5A 106.5(4)
B10A B9A B5A 59.2(3)
B11A B10A B6A 54.3(4)
B11A B10A B12A 60.6(4)
B6A B10A B12A 103.8(4)
B11A B10A B5A 104.0(4)
B6A B10A B5A 59.7(4)
B12A B10A B5A 108.0(4)
B11A B10A B9A 106.4(4)
B6A B10A B9A 106.1(4)
B12A B10A B9A 59.7(3)
B5A B10A B9A 60.9(3)
B11A B10A H10A 109.0
B6A B10A H10A 112.5
B12A B10A H10A 122.7
B5A B10A H10A 128.2
B9A B10A H10A 138.1
B6A B11A B2A 64.4(5)
B6A B11A B10A 63.6(4)
B2A B11A B10A 117.2(6)
B6A B11A C7A 111.2(5)
B2A B11A C7A 61.1(4)
B10A B11A C7A 110.5(4)
B6A B11A B12A 112.6(5)
B2A B11A B12A 111.1(4)
B10A B11A B12A 62.5(3)
C7A B11A B12A 58.1(3)
B6A B11A H11A 139.3
B2A B11A H11A 118.6
B10A B11A H11A 123.5
C7A B11A H11A 103.1
B12A B11A H11A 103.8
C7A B12A B11A 60.4(4)
C7A B12A B8A 58.6(3)
B11A B12A B8A 104.7(4)
C7A B12A B9A 107.8(4)
B11A B12A B9A 103.9(5)
B8A B12A B9A 60.8(3)
C7A B12A B10A 107.8(5)
B11A B12A B10A 56.9(3)
B8A B12A B10A 108.1(4)
B9A B12A B10A 60.1(3)
C7A B12A H12A 117.9
B11A B12A H12A 116.3
B8A B12A H12A 128.8
B9A B12A H12A 129.5
B10A B12A H12A 119.3
C14A N13A B9A 125.8(3)
C14A N13A H13A 139.5
B9A N13A H13A 93.0
O15A C14A N13A 121.7(3)
O15A C14A C16A 121.9(3)
N13A C14A C16A 116.4(3)
C17A C16A C14A 111.3(3)
C17A C16A H16C 109.4
C14A C16A H16C 109.4
C17A C16A H16D 109.4
C14A C16A H16D 109.4
H16C C16A H16D 108.0
C22A C17A C18A 117.0(4)
C22A C17A C16A 122.1(4)
C18A C17A C16A 120.8(4)
C19A C18A C17A 120.9(4)
C19A C18A H18B 119.5
C17A C18A H18B 119.5
C20A C19A C18A 120.4(5)
C20A C19A H19B 119.8
C18A C19A H19B 119.8
C19A C20A C21A 120.1(4)
C19A C20A H20B 120.0
C21A C20A H20B 120.0
C22A C21A C20A 118.5(5)
C22A C21A H21B 120.8
C20A C21A H21B 120.8
C17A C22A C21A 123.1(4)
C17A C22A H22B 118.4
C21A C22A H22B 118.4
Cl1 C1S Cl2 112.9(4)
Cl1 C1S H1SA 109.0
Cl2 C1S H1SA 109.0
Cl1 C1S H1SB 109.0
Cl2 C1S H1SB 109.0
H1SA C1S H1SB 107.8

loop_
_geom_bond_atom_site_label_1
_geom_bond_atom_site_label_2
_geom_bond_distance
C1 B2 1.680(6)
C1 B5 1.681(6)
C1 B3 1.693(7)
C1 B6 1.683(6)
C1 B4 1.726(7)
C1 H1 1.0100
B2 C7 1.682(6)
B2 B11 1.757(7)
B2 B6 1.760(7)
B2 B3 1.770(7)
B2 H2 1.1877
B3 C7 1.666(7)
B3 B4 1.736(7)
B3 B8 1.765(8)
B3 H3 0.8828
B4 B5 1.766(7)
B4 B8 1.765(7)
B4 B9 1.783(6)
B4 H4 1.0679
B5 B6 1.758(7)
B5 B10 1.762(7)
B5 B9 1.789(6)
B5 H5 1.3440
B6 B11 1.768(8)
B6 B10 1.760(7)
B6 H6 1.1342
C7 B11 1.704(7)
C7 B12 1.705(7)
C7 B8 1.707(7)
C7 H7 0.8765
B8 B12 1.753(7)
B8 B9 1.769(7)
B8 H8 1.1846
B9 N13 1.475(6)
B9 B12 1.767(7)
B9 B10 1.787(6)
B10 B12 1.771(7)
B10 B11 1.763(8)
B10 H10 1.1975
B11 B12 1.771(7)
B11 H11 1.0832
B12 H12 1.0074
N13 C14 1.336(5)
N13 H13 0.8699
C14 O15 1.240(4)
C14 C16 1.527(5)
C16 C17 1.517(5)
C16 H16A 0.9900
C16 H16B 0.9900
C17 C22 1.381(6)
C17 C18 1.394(5)
C18 C19 1.372(6)
C18 H18A 0.9500
C19 C20 1.369(6)
C19 H19A 0.9500
C20 C21 1.401(6)
C20 H20A 0.9500
C21 C22 1.373(6)
C21 H21A 0.9500
C22 H22A 0.9500
C1A B6A 1.676(8)
C1A B5A 1.724(9)
C1A B3A 1.753(10)
C1A B4A 1.730(8)
C1A B2A 1.771(13)
C1A H1A 1.0400
B2A B11A 1.650(10)
B2A B6A 1.706(11)
B2A C7A 1.721(11)
B2A B3A 1.753(8)
B2A H2A 1.0781
B3A C7A 1.725(10)
B3A B8A 1.724(8)
B3A B4A 1.774(9)
B3A H3A 1.0119
B4A B8A 1.755(8)
B4A B9A 1.772(6)
B4A B5A 1.778(8)
B4A H4A 0.9721
B5A B6A 1.731(9)
B5A B10A 1.770(8)
B5A B9A 1.802(7)
B5A H5A 1.3606
B6A B11A 1.548(12)
B6A B10A 1.707(7)
B6A H6A 0.6944
C7A B8A 1.695(8)
C7A B12A 1.692(8)
C7A B11A 1.734(8)
C7A H7A 1.1265
B8A B12A 1.767(7)
B8A B9A 1.791(7)
B8A H8A 0.8304
B9A N13A 1.480(5)
B9A B12A 1.775(7)
B9A B10A 1.783(7)
B10A B11A 1.685(8)
B10A B12A 1.784(8)
B10A H10A 1.0628
B11A B12A 1.752(9)
B11A H11A 1.1142
B12A H12A 0.9157
N13A C14A 1.345(5)
N13A H13A 0.8702
C14A O15A 1.209(4)
C14A C16A 1.524(5)
C16A C17A 1.494(5)
C16A H16C 0.9900
C16A H16D 0.9900
C17A C22A 1.368(6)
C17A C18A 1.398(6)
C18A C19A 1.392(6)
C18A H18B 0.9500
C19A C20A 1.356(7)
C19A H19B 0.9500
C20A C21A 1.395(7)
C20A H20B 0.9500
C21A C22A 1.384(6)
C21A H21B 0.9500
C22A H22B 0.9500
C1S Cl1 1.742(6)
C1S Cl2 1.729(6)
C1S H1SA 0.9900
C1S H1SB 0.9900

loop_
_geom_torsion_atom_site_label_1
_geom_torsion_atom_site_label_2
_geom_torsion_atom_site_label_3
_geom_torsion_atom_site_label_4
_geom_torsion
B5 C1 B2 C7 -63.8(4)
B3 C1 B2 C7 40.5(3)
B6 C1 B2 C7 -101.1(4)
B4 C1 B2 C7 5.6(4)
B5 C1 B2 B11 -2.8(5)
B3 C1 B2 B11 101.5(4)
B6 C1 B2 B11 -40.2(3)
B4 C1 B2 B11 66.5(4)
B5 C1 B2 B6 37.3(4)
B3 C1 B2 B6 141.7(4)
B4 C1 B2 B6 106.7(4)
B5 C1 B2 B3 -104.3(4)
B6 C1 B2 B3 -141.7(4)
B4 C1 B2 B3 -35.0(3)
B2 C1 B3 C7 -41.1(3)
B5 C1 B3 C7 66.2(4)
B6 C1 B3 C7 -3.5(5)
B4 C1 B3 C7 102.3(4)
B2 C1 B3 B4 -143.3(3)
B5 C1 B3 B4 -36.0(3)
B6 C1 B3 B4 -105.7(4)
B2 C1 B3 B8 -102.5(4)
B5 C1 B3 B8 4.8(5)
B6 C1 B3 B8 -64.9(5)
B4 C1 B3 B8 40.8(3)
B5 C1 B3 B2 107.3(4)
B6 C1 B3 B2 37.6(4)
B4 C1 B3 B2 143.3(3)
C7 B2 B3 C1 -131.0(4)
B11 B2 B3 C1 -97.3(4)
B6 B2 B3 C1 -33.7(3)
C1 B2 B3 C7 131.0(4)
B11 B2 B3 C7 33.7(3)
B6 B2 B3 C7 97.3(4)
C1 B2 B3 B4 33.4(3)
C7 B2 B3 B4 -97.6(4)
B11 B2 B3 B4 -63.9(5)
B6 B2 B3 B4 -0.3(5)
C1 B2 B3 B8 97.9(4)
C7 B2 B3 B8 -33.1(3)
B11 B2 B3 B8 0.6(5)
B6 B2 B3 B8 64.2(4)
B2 C1 B4 B3 35.8(4)
B5 C1 B4 B3 142.3(4)
B6 C1 B4 B3 106.0(4)
B2 C1 B4 B5 -106.5(4)
B3 C1 B4 B5 -142.3(4)
B6 C1 B4 B5 -36.3(4)
B2 C1 B4 B8 -4.7(5)
B5 C1 B4 B8 101.8(3)
B3 C1 B4 B8 -40.5(3)
B6 C1 B4 B8 65.5(4)
B2 C1 B4 B9 -66.7(4)
B5 C1 B4 B9 39.8(3)
B3 C1 B4 B9 -102.5(4)
B6 C1 B4 B9 3.4(5)
C7 B3 B4 C1 -94.2(4)
B8 B3 B4 C1 -133.9(4)
B2 B3 B4 C1 -32.5(3)
C1 B3 B4 B5 32.6(3)
C7 B3 B4 B5 -61.6(4)
B8 B3 B4 B5 -101.3(4)
B2 B3 B4 B5 0.1(5)
C1 B3 B4 B8 133.9(4)
C7 B3 B4 B8 39.7(3)
B2 B3 B4 B8 101.5(4)
C1 B3 B4 B9 96.4(4)
C7 B3 B4 B9 2.2(5)
B8 B3 B4 B9 -37.5(3)
B2 B3 B4 B9 63.9(4)
B2 C1 B5 B6 -37.4(4)
B3 C1 B5 B6 -107.3(4)
B4 C1 B5 B6 -142.9(4)
B2 C1 B5 B4 105.5(4)
B3 C1 B5 B4 35.5(4)
B6 C1 B5 B4 142.9(4)
B2 C1 B5 B10 2.5(5)
B3 C1 B5 B10 -67.5(4)
B6 C1 B5 B10 39.8(3)
B4 C1 B5 B10 -103.0(4)
B2 C1 B5 B9 65.5(4)
B3 C1 B5 B9 -4.5(5)
B6 C1 B5 B9 102.8(4)
B4 C1 B5 B9 -40.0(3)
B3 B4 B5 C1 -33.0(3)
B8 B4 B5 C1 -96.7(4)
B9 B4 B5 C1 -134.7(3)
C1 B4 B5 B6 33.1(3)
B3 B4 B5 B6 0.0(4)
B8 B4 B5 B6 -63.7(4)
B9 B4 B5 B6 -101.6(4)
C1 B4 B5 B10 96.8(4)
B3 B4 B5 B10 63.8(4)
B8 B4 B5 B10 0.1(4)
B9 B4 B5 B10 -37.9(3)
C1 B4 B5 B9 134.7(3)
B3 B4 B5 B9 101.7(4)
B8 B4 B5 B9 38.0(3)
B2 C1 B6 B11 39.7(3)
B5 C1 B6 B11 -102.1(4)
B3 C1 B6 B11 2.1(5)
B4 C1 B6 B11 -66.0(4)
B2 C1 B6 B5 141.9(4)
B3 C1 B6 B5 104.2(4)
B4 C1 B6 B5 36.1(4)
B2 C1 B6 B10 101.9(4)
B5 C1 B6 B10 -39.9(3)
B3 C1 B6 B10 64.3(5)
B4 C1 B6 B10 -3.8(5)
B5 C1 B6 B2 -141.9(4)
B3 C1 B6 B2 -37.7(4)
B4 C1 B6 B2 -105.7(4)
B4 B5 B6 C1 -33.6(3)
B10 B5 B6 C1 -134.3(4)
B9 B5 B6 C1 -97.8(4)
C1 B5 B6 B11 96.4(4)
B4 B5 B6 B11 62.7(4)
B10 B5 B6 B11 -38.0(3)
B9 B5 B6 B11 -1.4(5)
C1 B5 B6 B10 134.3(4)
B4 B5 B6 B10 100.7(4)
B9 B5 B6 B10 36.5(3)
C1 B5 B6 B2 33.4(3)
B4 B5 B6 B2 -0.2(4)
B10 B5 B6 B2 -100.9(4)
B9 B5 B6 B2 -64.4(4)
C7 B2 B6 C1 94.0(4)
B11 B2 B6 C1 134.2(4)
B3 B2 B6 C1 33.8(3)
C1 B2 B6 B11 -134.2(4)
C7 B2 B6 B11 -40.2(3)
B3 B2 B6 B11 -100.5(4)
C1 B2 B6 B5 -33.4(3)
C7 B2 B6 B5 60.6(4)
B11 B2 B6 B5 100.8(4)
B3 B2 B6 B5 0.3(4)
C1 B2 B6 B10 -96.8(4)
C7 B2 B6 B10 -2.8(5)
B11 B2 B6 B10 37.4(3)
B3 B2 B6 B10 -63.0(4)
C1 B2 C7 B11 100.9(4)
B6 B2 C7 B11 40.7(3)
B3 B2 C7 B11 142.0(4)
C1 B2 C7 B12 64.7(4)
B11 B2 C7 B12 -36.2(4)
B6 B2 C7 B12 4.5(5)
B3 B2 C7 B12 105.8(4)
C1 B2 C7 B3 -41.1(3)
B11 B2 C7 B3 -142.0(4)
B6 B2 C7 B3 -101.3(4)
C1 B2 C7 B8 -4.6(5)
B11 B2 C7 B8 -105.5(4)
B6 B2 C7 B8 -64.8(5)
B3 B2 C7 B8 36.5(4)
C1 B3 C7 B11 3.7(5)
B4 B3 C7 B11 65.9(5)
B8 B3 C7 B11 106.1(4)
B2 B3 C7 B11 -37.1(4)
C1 B3 C7 B2 40.8(3)
B4 B3 C7 B2 103.0(4)
B8 B3 C7 B2 143.2(4)
C1 B3 C7 B12 -66.0(5)
B4 B3 C7 B12 -3.7(5)
B8 B3 C7 B12 36.5(4)
B2 B3 C7 B12 -106.7(4)
C1 B3 C7 B8 -102.5(4)
B4 B3 C7 B8 -40.2(3)
B2 B3 C7 B8 -143.2(4)
B11 C7 B8 B3 -106.9(4)
B2 C7 B8 B3 -36.8(4)
B12 C7 B8 B3 -141.9(4)
B11 C7 B8 B12 35.1(4)
B2 C7 B8 B12 105.2(4)
B3 C7 B8 B12 141.9(4)
B11 C7 B8 B4 -68.1(4)
B2 C7 B8 B4 2.0(5)
B12 C7 B8 B4 -103.2(4)
B3 C7 B8 B4 38.8(3)
B11 C7 B8 B9 -5.4(5)
B2 C7 B8 B9 64.7(5)
B12 C7 B8 B9 -40.5(3)
B3 C7 B8 B9 101.4(4)
C1 B3 B8 C7 93.8(4)
B4 B3 B8 C7 134.6(4)
B2 B3 B8 C7 32.7(3)
C1 B3 B8 B12 60.3(4)
C7 B3 B8 B12 -33.5(3)
B4 B3 B8 B12 101.1(4)
B2 B3 B8 B12 -0.8(5)
C1 B3 B8 B4 -40.8(3)
C7 B3 B8 B4 -134.6(4)
B2 B3 B8 B4 -101.9(4)
C1 B3 B8 B9 -3.0(5)
C7 B3 B8 B9 -96.9(4)
B4 B3 B8 B9 37.7(3)
B2 B3 B8 B9 -64.2(4)
C1 B4 B8 C7 1.5(4)
B3 B4 B8 C7 -38.0(3)
B5 B4 B8 C7 61.7(4)
B9 B4 B8 C7 100.0(4)
C1 B4 B8 B3 39.5(3)
B5 B4 B8 B3 99.6(4)
B9 B4 B8 B3 137.9(4)
C1 B4 B8 B12 -59.8(4)
B3 B4 B8 B12 -99.3(4)
B5 B4 B8 B12 0.4(5)
B9 B4 B8 B12 38.7(3)
C1 B4 B8 B9 -98.5(3)
B3 B4 B8 B9 -137.9(4)
B5 B4 B8 B9 -38.3(3)
C7 B8 B9 N13 151.7(4)
B3 B8 B9 N13 -148.4(4)
B12 B8 B9 N13 111.8(4)
B4 B8 B9 N13 -111.4(4)
C7 B8 B9 B12 39.9(3)
B3 B8 B9 B12 99.8(4)
B4 B8 B9 B12 136.8(4)
C7 B8 B9 B10 2.5(4)
B3 B8 B9 B10 62.4(4)
B12 B8 B9 B10 -37.4(3)
B4 B8 B9 B10 99.4(4)
C7 B8 B9 B5 -59.4(4)
B3 B8 B9 B5 0.4(4)
B12 B8 B9 B5 -99.4(4)
B4 B8 B9 B5 37.4(3)
C7 B8 B9 B4 -96.9(4)
B3 B8 B9 B4 -37.0(3)
B12 B8 B9 B4 -136.8(4)
C1 B5 B9 N13 153.6(3)
B6 B5 B9 N13 -144.7(4)
B4 B5 B9 N13 113.7(4)
B10 B5 B9 N13 -108.4(4)
C1 B5 B9 B12 -59.9(4)
B6 B5 B9 B12 1.8(4)
B4 B5 B9 B12 -99.8(4)
B10 B5 B9 B12 38.1(3)
C1 B5 B9 B10 -98.0(4)
B6 B5 B9 B10 -36.3(3)
B4 B5 B9 B10 -138.0(4)
C1 B5 B9 B8 2.3(4)
B6 B5 B9 B8 64.1(4)
B4 B5 B9 B8 -37.6(3)
B10 B5 B9 B8 100.4(4)
C1 B5 B9 B4 39.9(3)
B6 B5 B9 B4 101.7(4)
B10 B5 B9 B4 138.0(4)
C1 B4 B9 N13 -145.6(4)
B3 B4 B9 N13 153.3(4)
B5 B4 B9 N13 -107.2(4)
B8 B4 B9 N13 115.4(4)
C1 B4 B9 B12 61.0(4)
B3 B4 B9 B12 -0.1(5)
B5 B4 B9 B12 99.4(4)
B8 B4 B9 B12 -38.0(3)
C1 B4 B9 B10 -1.6(4)
B3 B4 B9 B10 -62.7(4)
B5 B4 B9 B10 36.8(3)
B8 B4 B9 B10 -100.6(4)
C1 B4 B9 B8 99.0(4)
B3 B4 B9 B8 37.8(3)
B5 B4 B9 B8 137.3(4)
C1 B4 B9 B5 -38.3(3)
B3 B4 B9 B5 -99.5(4)
B8 B4 B9 B5 -137.3(4)
C1 B6 B10 B5 39.1(3)
B11 B6 B10 B5 137.4(4)
B2 B6 B10 B5 100.1(4)
C1 B6 B10 B12 -60.7(4)
B11 B6 B10 B12 37.6(3)
B5 B6 B10 B12 -99.8(4)
B2 B6 B10 B12 0.3(5)
C1 B6 B10 B11 -98.3(4)
B5 B6 B10 B11 -137.4(4)
B2 B6 B10 B11 -37.3(3)
C1 B6 B10 B9 2.5(5)
B11 B6 B10 B9 100.9(4)
B5 B6 B10 B9 -36.5(3)
B2 B6 B10 B9 63.5(5)
C1 B5 B10 B6 -39.1(3)
B4 B5 B10 B6 -102.0(4)
B9 B5 B10 B6 -139.7(4)
C1 B5 B10 B12 62.3(4)
B6 B5 B10 B12 101.5(4)
B4 B5 B10 B12 -0.5(5)
B9 B5 B10 B12 -38.3(3)
C1 B5 B10 B11 -1.1(5)
B6 B5 B10 B11 38.1(3)
B4 B5 B10 B11 -63.9(4)
B9 B5 B10 B11 -101.7(4)
C1 B5 B10 B9 100.6(4)
B6 B5 B10 B9 139.7(4)
B4 B5 B10 B9 37.8(3)
N13 B9 B10 B6 145.2(4)
B12 B9 B10 B6 -100.4(4)
B8 B9 B10 B6 -63.2(4)
B5 B9 B10 B6 36.3(3)
B4 B9 B10 B6 -0.6(5)
N13 B9 B10 B5 109.0(4)
B12 B9 B10 B5 -136.7(4)
B8 B9 B10 B5 -99.4(4)
B4 B9 B10 B5 -36.9(3)
N13 B9 B10 B12 -114.4(4)
B8 B9 B10 B12 37.2(3)
B5 B9 B10 B12 136.7(4)
B4 B9 B10 B12 99.8(4)
N13 B9 B10 B11 -150.7(4)
B12 B9 B10 B11 -36.4(3)
B8 B9 B10 B11 0.9(4)
B5 B9 B10 B11 100.3(4)
B4 B9 B10 B11 63.4(4)
B12 C7 B11 B2 142.8(4)
B3 C7 B11 B2 37.6(4)
B8 C7 B11 B2 108.0(4)
B2 C7 B11 B6 -40.2(3)
B12 C7 B11 B6 102.6(4)
B3 C7 B11 B6 -2.6(5)
B8 C7 B11 B6 67.8(5)
B2 C7 B11 B12 -142.8(4)
B3 C7 B11 B12 -105.2(4)
B8 C7 B11 B12 -34.8(4)
B2 C7 B11 B10 -102.1(4)
B12 C7 B11 B10 40.7(3)
B3 C7 B11 B10 -64.5(5)
B8 C7 B11 B10 5.9(5)
C1 B2 B11 C7 -94.4(4)
B6 B2 B11 C7 -133.6(4)
B3 B2 B11 C7 -33.0(3)
C1 B2 B11 B6 39.3(3)
C7 B2 B11 B6 133.6(4)
B3 B2 B11 B6 100.6(4)
C1 B2 B11 B12 -61.5(4)
C7 B2 B11 B12 32.9(3)
B6 B2 B11 B12 -100.8(4)
B3 B2 B11 B12 -0.2(5)
C1 B2 B11 B10 1.9(5)
C7 B2 B11 B10 96.3(4)
B6 B2 B11 B10 -37.3(3)
B3 B2 B11 B10 63.3(5)
C1 B6 B11 C7 0.3(4)
B5 B6 B11 C7 -60.7(4)
B10 B6 B11 C7 -98.7(4)
B2 B6 B11 C7 39.3(3)
C1 B6 B11 B2 -39.1(3)
B5 B6 B11 B2 -100.0(4)
B10 B6 B11 B2 -138.1(4)
C1 B6 B11 B12 61.5(4)
B5 B6 B11 B12 0.5(5)
B10 B6 B11 B12 -37.5(3)
B2 B6 B11 B12 100.5(4)
C1 B6 B11 B10 99.0(4)
B5 B6 B11 B10 38.0(3)
B2 B6 B11 B10 138.1(4)
B6 B10 B11 C7 98.0(4)
B5 B10 B11 C7 60.1(4)
B12 B10 B11 C7 -40.0(3)
B9 B10 B11 C7 -3.9(4)
B6 B10 B11 B2 37.4(3)
B5 B10 B11 B2 -0.6(5)
B12 B10 B11 B2 -100.7(4)
B9 B10 B11 B2 -64.6(4)
B5 B10 B11 B6 -37.9(3)
B12 B10 B11 B6 -138.0(4)
B9 B10 B11 B6 -101.9(4)
B6 B10 B11 B12 138.0(4)
B5 B10 B11 B12 100.1(4)
B9 B10 B11 B12 36.1(3)
B11 C7 B12 B10 -40.4(3)
B2 C7 B12 B10 -4.3(5)
B3 C7 B12 B10 66.6(5)
B8 C7 B12 B10 103.5(4)
B11 C7 B12 B8 -144.0(4)
B2 C7 B12 B8 -107.8(4)
B3 C7 B12 B8 -37.0(4)
B2 C7 B12 B11 36.1(4)
B3 C7 B12 B11 107.0(4)
B8 C7 B12 B11 144.0(4)
B11 C7 B12 B9 -103.4(4)
B2 C7 B12 B9 -67.2(4)
B3 C7 B12 B9 3.6(5)
B8 C7 B12 B9 40.6(3)
B6 B10 B12 C7 2.2(5)
B5 B10 B12 C7 -61.0(4)
B11 B10 B12 C7 39.9(3)
B9 B10 B12 C7 -99.7(4)
B6 B10 B12 B8 63.9(4)
B5 B10 B12 B8 0.7(5)
B11 B10 B12 B8 101.6(4)
B9 B10 B12 B8 -38.0(3)
B6 B10 B12 B11 -37.7(3)
B5 B10 B12 B11 -100.9(4)
B9 B10 B12 B11 -139.6(4)
B6 B10 B12 B9 101.9(4)
B5 B10 B12 B9 38.7(3)
B11 B10 B12 B9 139.6(4)
B3 B8 B12 C7 32.8(3)
B4 B8 B12 C7 94.9(4)
B9 B8 B12 C7 133.7(4)
C7 B8 B12 B10 -95.6(4)
B3 B8 B12 B10 -62.7(4)
B4 B8 B12 B10 -0.7(5)
B9 B8 B12 B10 38.1(3)
C7 B8 B12 B11 -32.1(3)
B3 B8 B12 B11 0.7(5)
B4 B8 B12 B11 62.8(4)
B9 B8 B12 B11 101.6(4)
C7 B8 B12 B9 -133.7(4)
B3 B8 B12 B9 -100.9(4)
B4 B8 B12 B9 -38.8(3)
B2 B11 B12 C7 -32.6(3)
B6 B11 B12 C7 -95.9(4)
B10 B11 B12 C7 -133.2(4)
C7 B11 B12 B10 133.2(4)
B2 B11 B12 B10 100.6(4)
B6 B11 B12 B10 37.4(3)
C7 B11 B12 B8 32.3(3)
B2 B11 B12 B8 -0.4(5)
B6 B11 B12 B8 -63.6(5)
B10 B11 B12 B8 -101.0(4)
C7 B11 B12 B9 96.5(4)
B2 B11 B12 B9 63.9(5)
B6 B11 B12 B9 0.6(5)
B10 B11 B12 B9 -36.7(3)
N13 B9 B12 C7 -155.3(4)
B10 B9 B12 C7 97.8(4)
B8 B9 B12 C7 -40.0(3)
B5 B9 B12 C7 60.0(4)
B4 B9 B12 C7 -2.0(4)
N13 B9 B12 B10 106.9(4)
B8 B9 B12 B10 -137.8(4)
B5 B9 B12 B10 -37.8(3)
B4 B9 B12 B10 -99.8(4)
N13 B9 B12 B8 -115.3(4)
B10 B9 B12 B8 137.8(4)
B5 B9 B12 B8 100.0(3)
B4 B9 B12 B8 38.0(3)
N13 B9 B12 B11 143.2(4)
B10 B9 B12 B11 36.3(3)
B8 B9 B12 B11 -101.5(4)
B5 B9 B12 B11 -1.5(4)
B4 B9 B12 B11 -63.5(4)
B12 B9 N13 C14 108.5(5)
B10 B9 N13 C14 179.9(4)
B8 B9 N13 C14 34.1(6)
B5 B9 N13 C14 -111.2(4)
B4 B9 N13 C14 -40.3(6)
B9 N13 C14 O15 -8.5(6)
B9 N13 C14 C16 172.7(4)
O15 C14 C16 C17 -71.1(4)
N13 C14 C16 C17 107.8(4)
C14 C16 C17 C22 74.4(5)
C14 C16 C17 C18 -102.7(4)
C22 C17 C18 C19 0.8(6)
C16 C17 C18 C19 178.1(4)
C17 C18 C19 C20 0.2(7)
C18 C19 C20 C21 -0.6(7)
C19 C20 C21 C22 -0.1(7)
C20 C21 C22 C17 1.1(7)
C18 C17 C22 C21 -1.5(6)
C16 C17 C22 C21 -178.7(4)
B6A C1A B2A B11A -34.1(4)
B5A C1A B2A B11A 0.1(6)
B3A C1A B2A B11A 103.6(5)
B4A C1A B2A B11A 66.6(5)
B5A C1A B2A B6A 34.2(4)
B3A C1A B2A B6A 137.7(5)
B4A C1A B2A B6A 100.7(5)
B6A C1A B2A C7A -97.8(5)
B5A C1A B2A C7A -63.6(5)
B3A C1A B2A C7A 39.9(4)
B4A C1A B2A C7A 2.9(5)
B6A C1A B2A B3A -137.7(5)
B5A C1A B2A B3A -103.5(5)
B4A C1A B2A B3A -37.0(4)
B6A C1A B3A C7A -2.8(6)
B5A C1A B3A C7A 62.3(6)
B4A C1A B3A C7A 99.7(4)
B2A C1A B3A C7A -39.9(4)
B6A C1A B3A B2A 37.2(4)
B5A C1A B3A B2A 102.2(5)
B4A C1A B3A B2A 139.6(4)
B6A C1A B3A B8A -64.3(6)
B5A C1A B3A B8A 0.8(6)
B4A C1A B3A B8A 38.2(4)
B2A C1A B3A B8A -101.5(5)
B6A C1A B3A B4A -102.5(4)
B5A C1A B3A B4A -37.4(4)
B2A C1A B3A B4A -139.6(4)
B11A B2A B3A C1A -93.6(7)
B6A B2A B3A C1A -36.1(5)
C7A B2A B3A C1A -134.1(4)
B11A B2A B3A C7A 40.5(6)
B6A B2A B3A C7A 97.9(5)
C1A B2A B3A C7A 134.1(4)
B11A B2A B3A B8A 5.8(9)
B6A B2A B3A B8A 63.3(7)
C7A B2A B3A B8A -34.7(5)
C1A B2A B3A B8A 99.4(5)
B11A B2A B3A B4A -57.9(8)
B6A B2A B3A B4A -0.5(7)
C7A B2A B3A B4A -98.4(5)
C1A B2A B3A B4A 35.7(4)
B6A C1A B4A B8A 62.2(6)
B5A C1A B4A B8A 103.0(4)
B3A C1A B4A B8A -37.3(4)
B2A C1A B4A B8A -0.9(5)
B6A C1A B4A B9A -1.8(7)
B5A C1A B4A B9A 39.0(4)
B3A C1A B4A B9A -101.2(5)
B2A C1A B4A B9A -64.9(5)
B6A C1A B4A B5A -40.8(5)
B3A C1A B4A B5A -140.2(5)
B2A C1A B4A B5A -103.9(5)
B6A C1A B4A B3A 99.4(6)
B5A C1A B4A B3A 140.2(5)
B2A C1A B4A B3A 36.4(4)
C7A B3A B4A C1A -98.9(4)
B2A B3A B4A C1A -36.5(5)
B8A B3A B4A C1A -137.0(4)
C1A B3A B4A B8A 137.0(4)
C7A B3A B4A B8A 38.1(4)
B2A B3A B4A B8A 100.5(5)
C1A B3A B4A B9A 99.7(4)
C7A B3A B4A B9A 0.8(5)
B2A B3A B4A B9A 63.2(6)
B8A B3A B4A B9A -37.3(3)
C1A B3A B4A B5A 35.2(4)
C7A B3A B4A B5A -63.7(5)
B2A B3A B4A B5A -1.3(6)
B8A B3A B4A B5A -101.8(4)
B3A C1A B5A B6A -98.0(6)
B4A C1A B5A B6A -135.1(6)
B2A C1A B5A B6A -33.5(5)
B6A C1A B5A B4A 135.1(6)
B3A C1A B5A B4A 37.1(4)
B2A C1A B5A B4A 101.6(5)
B6A C1A B5A B10A 34.5(5)
B3A C1A B5A B10A -63.5(6)
B4A C1A B5A B10A -100.5(5)
B2A C1A B5A B10A 1.0(6)
B6A C1A B5A B9A 97.1(5)
B3A C1A B5A B9A -0.9(6)
B4A C1A B5A B9A -38.0(4)
B2A C1A B5A B9A 63.6(5)
B8A B4A B5A C1A -97.7(5)
B9A B4A B5A C1A -136.6(5)
B3A B4A B5A C1A -35.7(5)
C1A B4A B5A B6A 38.2(5)
B8A B4A B5A B6A -59.5(5)
B9A B4A B5A B6A -98.4(5)
B3A B4A B5A B6A 2.5(6)
C1A B4A B5A B10A 98.9(5)
B8A B4A B5A B10A 1.2(5)
B9A B4A B5A B10A -37.6(3)
B3A B4A B5A B10A 63.3(5)
C1A B4A B5A B9A 136.6(5)
B8A B4A B5A B9A 38.8(4)
B3A B4A B5A B9A 100.9(4)
B5A C1A B6A B11A -104.4(5)
B3A C1A B6A B11A 1.4(6)
B4A C1A B6A B11A -63.2(7)
B2A C1A B6A B11A 38.7(5)
B5A C1A B6A B10A -37.3(5)
B3A C1A B6A B10A 68.5(7)
B4A C1A B6A B10A 3.9(8)
B2A C1A B6A B10A 105.9(7)
B5A C1A B6A B2A -143.2(5)
B3A C1A B6A B2A -37.4(5)
B4A C1A B6A B2A -102.0(6)
B3A C1A B6A B5A 105.8(5)
B4A C1A B6A B5A 41.2(5)
B2A C1A B6A B5A 143.2(5)
C7A B2A B6A B11A -39.0(5)
B3A B2A B6A B11A -100.9(6)
C1A B2A B6A B11A -137.9(5)
B11A B2A B6A C1A 137.9(5)
C7A B2A B6A C1A 98.9(5)
B3A B2A B6A C1A 37.1(5)
B11A B2A B6A B10A 34.8(4)
C7A B2A B6A B10A -4.1(7)
B3A B2A B6A B10A -66.0(7)
C1A B2A B6A B10A -103.1(5)
B11A B2A B6A B5A 103.1(6)
C7A B2A B6A B5A 64.1(7)
B3A B2A B6A B5A 2.2(8)
C1A B2A B6A B5A -34.9(5)
C1A B5A B6A B11A 102.3(6)
B4A B5A B6A B11A 63.6(5)
B10A B5A B6A B11A -37.9(4)
B9A B5A B6A B11A 2.2(6)
B4A B5A B6A C1A -38.7(4)
B10A B5A B6A C1A -140.3(5)
B9A B5A B6A C1A -100.2(5)
C1A B5A B6A B10A 140.3(5)
B4A B5A B6A B10A 101.5(4)
B9A B5A B6A B10A 40.1(4)
C1A B5A B6A B2A 35.8(5)
B4A B5A B6A B2A -3.0(7)
B10A B5A B6A B2A -104.5(7)
B9A B5A B6A B2A -64.4(6)
B11A B2A C7A B8A -99.4(5)
B6A B2A C7A B8A -63.7(6)
B3A B2A C7A B8A 36.1(4)
C1A B2A C7A B8A -3.9(5)
B11A B2A C7A B12A -31.6(5)
B6A B2A C7A B12A 4.1(7)
B3A B2A C7A B12A 103.8(5)
C1A B2A C7A B12A 63.9(5)
B6A B2A C7A B11A 35.7(4)
B3A B2A C7A B11A 135.5(5)
C1A B2A C7A B11A 95.5(5)
B11A B2A C7A B3A -135.5(5)
B6A B2A C7A B3A -99.8(6)
C1A B2A C7A B3A -39.9(4)
C1A B3A C7A B8A -100.1(5)
B2A B3A C7A B8A -140.7(5)
B4A B3A C7A B8A -38.7(4)
C1A B3A C7A B12A -61.8(6)
B2A B3A C7A B12A -102.4(5)
B8A B3A C7A B12A 38.3(4)
B4A B3A C7A B12A -0.4(6)
C1A B3A C7A B2A 40.6(4)
B8A B3A C7A B2A 140.7(5)
B4A B3A C7A B2A 102.0(5)
C1A B3A C7A B11A 3.0(5)
B2A B3A C7A B11A -37.6(4)
B8A B3A C7A B11A 103.1(4)
B4A B3A C7A B11A 64.4(5)
B12A C7A B8A B3A -139.6(5)
B2A C7A B8A B3A -36.3(4)
B11A C7A B8A B3A -97.2(6)
B2A C7A B8A B12A 103.3(5)
B11A C7A B8A B12A 42.4(5)
B3A C7A B8A B12A 139.6(5)
B12A C7A B8A B4A -99.8(4)
B2A C7A B8A B4A 3.4(5)
B11A C7A B8A B4A -57.5(6)
B3A C7A B8A B4A 39.8(4)
B12A C7A B8A B9A -36.6(4)
B2A C7A B8A B9A 66.7(5)
B11A C7A B8A B9A 5.7(6)
B3A C7A B8A B9A 103.0(4)
C1A B3A B8A C7A 98.7(5)
B2A B3A B8A C7A 34.9(5)
B4A B3A B8A C7A 136.2(4)
C1A B3A B8A B12A 63.2(6)
C7A B3A B8A B12A -35.5(4)
B2A B3A B8A B12A -0.6(7)
B4A B3A B8A B12A 100.7(4)
C1A B3A B8A B4A -37.5(4)
C7A B3A B8A B4A -136.2(4)
B2A B3A B8A B4A -101.3(6)
C1A B3A B8A B9A -0.3(6)
C7A B3A B8A B9A -99.1(4)
B2A B3A B8A B9A -64.2(6)
B4A B3A B8A B9A 37.2(3)
C1A B4A B8A C7A -1.5(5)
B9A B4A B8A C7A 99.3(4)
B5A B4A B8A C7A 60.5(5)
B3A B4A B8A C7A -39.5(4)
C1A B4A B8A B3A 38.0(4)
B9A B4A B8A B3A 138.8(4)
B5A B4A B8A B3A 100.0(4)
C1A B4A B8A B12A -63.3(5)
B9A B4A B8A B12A 37.5(3)
B5A B4A B8A B12A -1.3(5)
B3A B4A B8A B12A -101.3(4)
C1A B4A B8A B9A -100.8(4)
B5A B4A B8A B9A -38.8(4)
B3A B4A B8A B9A -138.8(4)
C1A B4A B9A N13A -150.9(5)
B8A B4A B9A N13A 109.7(4)
B5A B4A B9A N13A -112.9(5)
B3A B4A B9A N13A 145.9(4)
C1A B4A B9A B12A 62.4(5)
B8A B4A B9A B12A -37.0(4)
B5A B4A B9A B12A 100.3(4)
B3A B4A B9A B12A -0.9(5)
C1A B4A B9A B8A 99.4(5)
B5A B4A B9A B8A 137.4(4)
B3A B4A B9A B8A 36.2(3)
C1A B4A B9A B10A -0.7(6)
B8A B4A B9A B10A -100.1(4)
B5A B4A B9A B10A 37.2(4)
B3A B4A B9A B10A -64.0(5)
C1A B4A B9A B5A -38.0(5)
B8A B4A B9A B5A -137.4(4)
B3A B4A B9A B5A -101.2(4)
C7A B8A B9A N13A 150.6(4)
B3A B8A B9A N13A -145.3(4)
B12A B8A B9A N13A 114.6(5)
B4A B8A B9A N13A -107.6(4)
C7A B8A B9A B12A 36.0(4)
B3A B8A B9A B12A 100.1(5)
B4A B8A B9A B12A 137.9(4)
C7A B8A B9A B4A -101.8(5)
B3A B8A B9A B4A -37.7(4)
B12A B8A B9A B4A -137.9(4)
C7A B8A B9A B10A -2.2(5)
B3A B8A B9A B10A 61.9(5)
B12A B8A B9A B10A -38.2(4)
B4A B8A B9A B10A 99.6(4)
C7A B8A B9A B5A -64.3(5)
B3A B8A B9A B5A -0.2(5)
B12A B8A B9A B5A -100.3(4)
B4A B8A B9A B5A 37.6(4)
C1A B5A B9A N13A 144.7(4)
B6A B5A B9A N13A -155.0(4)
B4A B5A B9A N13A 106.8(5)
B10A B5A B9A N13A -115.7(4)
C1A B5A B9A B12A -61.7(5)
B6A B5A B9A B12A -1.4(5)
B4A B5A B9A B12A -99.6(4)
B10A B5A B9A B12A 38.0(4)
C1A B5A B9A B4A 37.9(4)
B6A B5A B9A B4A 98.2(4)
B10A B5A B9A B4A 137.6(4)
C1A B5A B9A B8A 0.6(5)
B6A B5A B9A B8A 61.0(4)
B4A B5A B9A B8A -37.3(4)
B10A B5A B9A B8A 100.3(4)
C1A B5A B9A B10A -99.7(5)
B6A B5A B9A B10A -39.3(3)
B4A B5A B9A B10A -137.6(4)
C1A B6A B10A B11A -103.1(7)
B2A B6A B10A B11A -34.3(5)
B5A B6A B10A B11A -139.9(5)
B11A B6A B10A B12A 36.9(4)
C1A B6A B10A B12A -66.2(7)
B2A B6A B10A B12A 2.6(6)
B5A B6A B10A B12A -103.0(4)
B11A B6A B10A B5A 139.9(5)
C1A B6A B10A B5A 36.8(6)
B2A B6A B10A B5A 105.6(5)
B11A B6A B10A B9A 98.9(4)
C1A B6A B10A B9A -4.3(8)
B2A B6A B10A B9A 64.6(6)
B5A B6A B10A B9A -41.0(4)
C1A B5A B10A B11A -1.8(5)
B6A B5A B10A B11A 32.6(4)
B4A B5A B10A B11A -63.8(5)
B9A B5A B10A B11A -101.2(4)
C1A B5A B10A B6A -34.4(4)
B4A B5A B10A B6A -96.4(5)
B9A B5A B10A B6A -133.8(5)
C1A B5A B10A B12A 61.4(5)
B6A B5A B10A B12A 95.8(5)
B4A B5A B10A B12A -0.6(5)
B9A B5A B10A B12A -38.0(4)
C1A B5A B10A B9A 99.4(4)
B6A B5A B10A B9A 133.8(5)
B4A B5A B10A B9A 37.4(3)
N13A B9A B10A B11A -152.9(5)
B12A B9A B10A B11A -40.1(5)
B4A B9A B10A B11A 59.7(6)
B8A B9A B10A B11A -2.2(6)
B5A B9A B10A B11A 97.2(5)
N13A B9A B10A B6A 150.3(5)
B12A B9A B10A B6A -96.9(5)
B4A B9A B10A B6A 3.0(6)
B8A B9A B10A B6A -59.0(5)
B5A B9A B10A B6A 40.4(5)
N13A B9A B10A B12A -112.8(5)
B4A B9A B10A B12A 99.8(4)
B8A B9A B10A B12A 37.9(4)
B5A B9A B10A B12A 137.3(4)
N13A B9A B10A B5A 109.9(5)
B12A B9A B10A B5A -137.3(4)
B4A B9A B10A B5A -37.5(4)
B8A B9A B10A B5A -99.4(4)
C1A B6A B11A B2A -39.8(4)
B10A B6A B11A B2A -143.5(4)
B5A B6A B11A B2A -105.6(5)
C1A B6A B11A B10A 103.7(5)
B2A B6A B11A B10A 143.5(4)
B5A B6A B11A B10A 37.9(4)
C1A B6A B11A C7A 0.6(6)
B10A B6A B11A C7A -103.1(4)
B2A B6A B11A C7A 40.4(4)
B5A B6A B11A C7A -65.2(6)
C1A B6A B11A B12A 63.7(6)
B10A B6A B11A B12A -40.0(4)
B2A B6A B11A B12A 103.5(5)
B5A B6A B11A B12A -2.2(6)
C7A B2A B11A B6A 136.3(5)
B3A B2A B11A B6A 97.0(7)
C1A B2A B11A B6A 35.3(4)
B6A B2A B11A B10A -36.8(5)
C7A B2A B11A B10A 99.6(6)
B3A B2A B11A B10A 60.2(9)
C1A B2A B11A B10A -1.4(7)
B6A B2A B11A C7A -136.3(5)
B3A B2A B11A C7A -39.4(5)
C1A B2A B11A C7A -101.0(4)
B6A B2A B11A B12A -105.8(6)
C7A B2A B11A B12A 30.6(5)
B3A B2A B11A B12A -8.8(9)
C1A B2A B11A B12A -70.4(7)
B12A B10A B11A B6A -138.0(4)
B5A B10A B11A B6A -35.0(4)
B9A B10A B11A B6A -98.3(4)
B6A B10A B11A B2A 37.1(5)
B12A B10A B11A B2A -100.9(6)
B5A B10A B11A B2A 2.1(7)
B9A B10A B11A B2A -61.3(7)
B6A B10A B11A C7A 104.2(6)
B12A B10A B11A C7A -33.8(5)
B5A B10A B11A C7A 69.2(6)
B9A B10A B11A C7A 5.9(7)
B6A B10A B11A B12A 138.0(4)
B5A B10A B11A B12A 103.0(4)
B9A B10A B11A B12A 39.7(4)
B8A C7A B11A B6A 61.1(6)
B12A C7A B11A B6A 104.1(5)
B2A C7A B11A B6A -41.9(5)
B3A C7A B11A B6A -2.4(6)
B8A C7A B11A B2A 103.0(6)
B12A C7A B11A B2A 146.0(6)
B3A C7A B11A B2A 39.5(5)
B8A C7A B11A B10A -7.5(8)
B12A C7A B11A B10A 35.5(5)
B2A C7A B11A B10A -110.5(7)
B3A C7A B11A B10A -71.0(6)
B8A C7A B11A B12A -43.0(5)
B2A C7A B11A B12A -146.0(6)
B3A C7A B11A B12A -106.5(5)
B8A C7A B12A B11A 133.4(5)
B2A C7A B12A B11A 30.1(5)
B3A C7A B12A B11A 96.1(6)
B2A C7A B12A B8A -103.3(5)
B11A C7A B12A B8A -133.4(5)
B3A C7A B12A B8A -37.3(4)
B8A C7A B12A B9A 37.2(4)
B2A C7A B12A B9A -66.1(6)
B11A C7A B12A B9A -96.2(5)
B3A C7A B12A B9A -0.1(6)
B8A C7A B12A B10A 100.7(4)
B2A C7A B12A B10A -2.6(6)
B11A C7A B12A B10A -32.7(4)
B3A C7A B12A B10A 63.4(5)
B6A B11A B12A C7A -101.7(5)
B2A B11A B12A C7A -31.6(6)
B10A B11A B12A C7A -142.1(5)
B6A B11A B12A B8A -61.8(5)
B2A B11A B12A B8A 8.3(7)
B10A B11A B12A B8A -102.2(4)
C7A B11A B12A B8A 39.9(4)
B6A B11A B12A B9A 1.1(5)
B2A B11A B12A B9A 71.2(7)
B10A B11A B12A B9A -39.3(4)
C7A B11A B12A B9A 102.8(4)
B6A B11A B12A B10A 40.5(4)
B2A B11A B12A B10A 110.5(7)
C7A B11A B12A B10A 142.1(5)
B3A B8A B12A C7A 36.4(5)
B4A B8A B12A C7A 101.2(5)
B9A B8A B12A C7A 138.7(5)
C7A B8A B12A B11A -40.8(5)
B3A B8A B12A B11A -4.4(6)
B4A B8A B12A B11A 60.4(5)
B9A B8A B12A B11A 97.9(4)
C7A B8A B12A B9A -138.7(5)
B3A B8A B12A B9A -102.3(5)
B4A B8A B12A B9A -37.5(4)
C7A B8A B12A B10A -100.2(5)
B3A B8A B12A B10A -63.8(5)
B4A B8A B12A B10A 0.9(5)
B9A B8A B12A B10A 38.5(3)
N13A B9A B12A C7A -143.8(4)
B4A B9A B12A C7A 0.6(5)
B8A B9A B12A C7A -36.3(4)
B10A B9A B12A C7A 100.7(5)
B5A B9A B12A C7A 63.2(5)
N13A B9A B12A B11A 153.3(4)
B4A B9A B12A B11A -62.3(4)
B8A B9A B12A B11A -99.2(4)
B10A B9A B12A B11A 37.8(3)
B5A B9A B12A B11A 0.3(5)
N13A B9A B12A B8A -107.5(5)
B4A B9A B12A B8A 36.9(4)
B10A B9A B12A B8A 137.0(4)
B5A B9A B12A B8A 99.5(4)
N13A B9A B12A B10A 115.5(4)
B4A B9A B12A B10A -100.1(4)
B8A B9A B12A B10A -137.0(4)
B5A B9A B12A B10A -37.5(3)
B11A B10A B12A C7A 34.1(4)
B6A B10A B12A C7A 0.1(5)
B5A B10A B12A C7A -62.1(5)
B9A B10A B12A C7A -100.7(4)
B6A B10A B12A B11A -34.0(4)
B5A B10A B12A B11A -96.2(5)
B9A B10A B12A B11A -134.8(4)
B11A B10A B12A B8A 96.0(5)
B6A B10A B12A B8A 62.0(5)
B5A B10A B12A B8A -0.2(5)
B9A B10A B12A B8A -38.8(3)
B11A B10A B12A B9A 134.8(4)
B6A B10A B12A B9A 100.8(4)
B5A B10A B12A B9A 38.6(4)
B12A B9A N13A C14A -65.4(6)
B4A B9A N13A C14A 154.1(4)
B8A B9A N13A C14A -137.0(4)
B10A B9A N13A C14A 10.3(7)
B5A B9A N13A C14A 83.6(6)
B9A N13A C14A O15A -3.4(7)
B9A N13A C14A C16A 176.4(4)
O15A C14A C16A C17A -14.9(6)
N13A C14A C16A C17A 165.4(4)
C14A C16A C17A C22A 80.3(5)
C14A C16A C17A C18A -97.4(5)
C22A C17A C18A C19A -0.9(6)
C16A C17A C18A C19A 176.9(4)
C17A C18A C19A C20A 1.2(7)
C18A C19A C20A C21A -1.0(7)
C19A C20A C21A C22A 0.6(7)
C18A C17A C22A C21A 0.5(6)
C16A C17A C22A C21A -177.2(4)
C20A C21A C22A C17A -0.4(7)
